data_4024692
loop_
_publ_author_name
'Girish K. Rawal'
'Shikha Rani'
'Nitee Kumari'
'Yashwant D. Vankar'

_publ_section_title
;
Regio- and Stereocontrolled Selective Debenzylation and Substitution
Reactions of C-2 Formyl Glycals. Application in the Synthesis of
Constrained \b-Sugar Amino Acids
;
_journal_name_full 'Journal of Organic Chemistry'
_journal_page_first 5349
_journal_page_last 5355
_journal_paper_doi 10.1021/jo9008222
_journal_volume 74
_journal_year 2009
_chemical_formula_sum 'C18 H20 O7'
_chemical_formula_weight 348.34
_chemical_name_systematic
; 
 ? 
;
_space_group_IT_number 19
_symmetry_cell_setting orthorhombic
_symmetry_space_group_name_Hall 'P 2ac 2ab'
_symmetry_space_group_name_H-M 'P 21 21 21'
_atom_sites_solution_hydrogens geom
_atom_sites_solution_primary direct
_atom_sites_solution_secondary difmap
_audit_creation_method SHELXTL
_cell_angle_alpha 90.00
_cell_angle_beta 90.00
_cell_angle_gamma 90.00
_cell_formula_units_Z 4
_cell_length_a 7.5823(7)
_cell_length_b 8.0179(7)
_cell_length_c 28.521(3)
_cell_measurement_temperature 100(2)
_cell_volume 1733.9(3)
_computing_cell_refinement 'Bruker SMART V5.628'
_computing_data_collection 'Bruker SMART V5.628'
_computing_data_reduction 'Bruker SAINT+ V6.45'
_computing_molecular_graphics 'Bruker SHELXTL'
_computing_structure_refinement 'Bruker SHELXTL'
_computing_structure_solution 'Bruker SAINT+ V6.45'
_diffrn_ambient_temperature 100(2)
_diffrn_measured_fraction_theta_full 0.992
_diffrn_measured_fraction_theta_max 0.992
_diffrn_measurement_device_type 'CCD area detector'
_diffrn_measurement_method 'phi and omega scans'
_diffrn_radiation_monochromator graphite
_diffrn_radiation_source 'fine-focus sealed tube'
_diffrn_radiation_type MoK\a
_diffrn_radiation_wavelength 0.71073
_diffrn_reflns_av_R_equivalents 0.0488
_diffrn_reflns_av_sigmaI/netI 0.0662
_diffrn_reflns_limit_h_max 10
_diffrn_reflns_limit_h_min -10
_diffrn_reflns_limit_k_max 10
_diffrn_reflns_limit_k_min -10
_diffrn_reflns_limit_l_max 21
_diffrn_reflns_limit_l_min -37
_diffrn_reflns_number 11631
_diffrn_reflns_theta_full 28.30
_diffrn_reflns_theta_max 28.30
_diffrn_reflns_theta_min 2.64
_diffrn_standards_decay_% 0
_exptl_absorpt_coefficient_mu 0.103
_exptl_absorpt_correction_type none
_exptl_crystal_colour colorless
_exptl_crystal_density_diffrn 1.334
_exptl_crystal_density_method 'not measured'
_exptl_crystal_description parralelopiped
_exptl_crystal_F_000 736
_exptl_crystal_size_max 0.2
_exptl_crystal_size_mid 0.2
_exptl_crystal_size_min 0.2
_refine_diff_density_max 0.266
_refine_diff_density_min -0.231
_refine_diff_density_rms 0.049
_refine_ls_abs_structure_details 'Flack H D (1983), Acta Cryst. A39, 876-881'
_refine_ls_abs_structure_Flack 2.0(10)
_refine_ls_extinction_method none
_refine_ls_goodness_of_fit_ref 1.035
_refine_ls_hydrogen_treatment mixed
_refine_ls_matrix_type full
_refine_ls_number_parameters 240
_refine_ls_number_reflns 4271
_refine_ls_number_restraints 0
_refine_ls_restrained_S_all 1.035
_refine_ls_R_factor_all 0.0654
_refine_ls_R_factor_gt 0.0513
_refine_ls_shift/su_max 0.000
_refine_ls_shift/su_mean 0.000
_refine_ls_structure_factor_coef Fsqd
_refine_ls_weighting_details 'calc w=1/[\s^2^(Fo^2^)+(0.0494P)^2^+0.0000P] where P=(Fo^2^+2Fc^2^)/3'
_refine_ls_weighting_scheme calc
_refine_ls_wR_factor_gt 0.1047
_refine_ls_wR_factor_ref 0.1111
_reflns_number_gt 3501
_reflns_number_total 4271
_reflns_threshold_expression >2sigma(I)
_cod_data_source_file jo9008222_si_002.cif
_cod_data_source_block 8aprdm
_cod_depositor_comments
;
The following automatic conversions were performed:
'_symmetry_cell_setting' value 'Orthorhombic' changed to 'orthorhombic'
according to '/home/saulius/struct/CIF-dictionaries/cif_core.dic'
dictionary named 'cif_core.dic' version 2.4.1 from 2010-06-29.

Automatic conversion script
Id: cif_fix_enum 1527 2010-12-29 10:47:43Z saulius 
;
_cod_original_sg_symbol_H-M 'P2(1)2(1)2(1) '
_cod_database_code 4024692

loop_
_symmetry_equiv_pos_as_xyz
'x, y, z'
'-x+1/2, -y, z+1/2'
'-x, y+1/2, -z+1/2'
'x+1/2, -y+1/2, -z'

loop_
_atom_site_label
_atom_site_type_symbol
_atom_site_fract_x
_atom_site_fract_y
_atom_site_fract_z
_atom_site_U_iso_or_equiv
_atom_site_adp_type
_atom_site_occupancy
_atom_site_symmetry_multiplicity
_atom_site_calc_flag
_atom_site_refinement_flags
_atom_site_disorder_assembly
_atom_site_disorder_group
C1 C 0.0615(3) 1.0565(3) 0.17985(8) 0.0203(4) Uani 1 1 d . . .
H1 H -0.0348 1.1100 0.1933 0.024 Uiso 1 1 calc R . .
C2 C 0.1582(3) 0.9581(3) 0.20788(7) 0.0205(4) Uani 1 1 d . . .
C3 C 0.3252(3) 0.8795(2) 0.19109(7) 0.0179(4) Uani 1 1 d . . .
C4 C 0.3809(3) 0.9590(3) 0.14489(7) 0.0179(4) Uani 1 1 d . . .
C5 C 0.2236(2) 0.9808(3) 0.11218(7) 0.0178(4) Uani 1 1 d . . .
C6 C 0.2662(3) 1.0646(3) 0.06646(7) 0.0231(5) Uani 1 1 d . . .
H6A H 0.3301 0.9889 0.0461 0.028 Uiso 1 1 calc R . .
H6B H 0.1588 1.0988 0.0507 0.028 Uiso 1 1 calc R . .
C7 C 0.4159(3) 1.3087(3) 0.04128(8) 0.0248(5) Uani 1 1 d . . .
C8 C 0.5299(3) 1.4493(3) 0.05816(9) 0.0365(6) Uani 1 1 d . . .
H8A H 0.5962 1.4936 0.0323 0.055 Uiso 1 1 calc R . .
H8B H 0.6095 1.4089 0.0817 0.055 Uiso 1 1 calc R . .
H8C H 0.4570 1.5355 0.0712 0.055 Uiso 1 1 calc R . .
C9 C 0.6851(2) 0.9047(3) 0.13080(8) 0.0245(5) Uani 1 1 d . . .
H9A H 0.7062 0.8941 0.1642 0.029 Uiso 1 1 calc R . .
H9B H 0.7088 1.0191 0.1217 0.029 Uiso 1 1 calc R . .
C10 C 0.8032(2) 0.7870(3) 0.10398(8) 0.0217(5) Uani 1 1 d . . .
C11 C 0.8650(3) 0.6428(3) 0.12486(8) 0.0242(5) Uani 1 1 d . . .
H11 H 0.8351 0.6188 0.1558 0.029 Uiso 1 1 calc R . .
C12 C 0.9720(3) 0.5332(3) 0.09983(9) 0.0322(6) Uani 1 1 d . . .
H12 H 1.0141 0.4368 0.1141 0.039 Uiso 1 1 calc R . .
C13 C 1.0153(3) 0.5680(3) 0.05379(9) 0.0328(6) Uani 1 1 d . . .
H13 H 1.0851 0.4939 0.0369 0.039 Uiso 1 1 calc R . .
C14 C 0.9556(3) 0.7118(3) 0.03284(8) 0.0299(5) Uani 1 1 d . . .
H14 H 0.9860 0.7353 0.0020 0.036 Uiso 1 1 calc R . .
C15 C 0.8492(3) 0.8225(3) 0.05797(7) 0.0229(5) Uani 1 1 d . . .
H15 H 0.8092 0.9200 0.0438 0.028 Uiso 1 1 calc R . .
C16 C 0.4251(3) 0.5993(3) 0.19957(7) 0.0211(5) Uani 1 1 d . . .
C17 C 0.3845(3) 0.4210(3) 0.18850(8) 0.0273(5) Uani 1 1 d . . .
H17A H 0.4916 0.3634 0.1808 0.041 Uiso 1 1 calc R . .
H17B H 0.3049 0.4159 0.1623 0.041 Uiso 1 1 calc R . .
H17C H 0.3307 0.3691 0.2153 0.041 Uiso 1 1 calc R . .
C18 C 0.1035(3) 0.9387(3) 0.25612(8) 0.0277(5) Uani 1 1 d . . .
H18 H 0.0067 1.0002 0.2662 0.033 Uiso 1 1 calc R . .
O1 O 0.09067(17) 1.08475(18) 0.13438(5) 0.0220(3) Uani 1 1 d . . .
O2 O 0.3737(2) 1.20863(19) 0.07750(5) 0.0274(4) Uani 1 1 d . . .
O3 O 0.3643(2) 1.2877(2) 0.00226(6) 0.0348(4) Uani 1 1 d . . .
O4 O 0.50574(16) 0.86163(18) 0.12002(5) 0.0205(3) Uani 1 1 d . . .
O5 O 0.29569(17) 0.70141(17) 0.18401(5) 0.0201(3) Uani 1 1 d . . .
O6 O 0.55455(19) 0.64738(19) 0.21999(5) 0.0282(4) Uani 1 1 d . . .
O7 O 0.1748(2) 0.8479(2) 0.28449(6) 0.0346(4) Uani 1 1 d . . .
H3 H 0.419(3) 0.888(3) 0.2155(7) 0.013(5) Uiso 1 1 d . . .
H4 H 0.431(2) 1.065(2) 0.1520(6) 0.005(5) Uiso 1 1 d . . .
H5 H 0.170(2) 0.865(3) 0.1051(7) 0.013(5) Uiso 1 1 d . . .

loop_
_atom_site_aniso_label
_atom_site_aniso_U_11
_atom_site_aniso_U_22
_atom_site_aniso_U_33
_atom_site_aniso_U_23
_atom_site_aniso_U_13
_atom_site_aniso_U_12
C1 0.0177(10) 0.0149(10) 0.0282(12) -0.0096(9) 0.0018(9) -0.0011(8)
C2 0.0201(10) 0.0159(10) 0.0255(11) -0.0049(9) 0.0018(9) -0.0043(8)
C3 0.0188(10) 0.0110(10) 0.0238(11) -0.0016(8) -0.0043(8) -0.0008(8)
C4 0.0135(9) 0.0154(11) 0.0249(11) -0.0045(9) -0.0003(8) -0.0007(8)
C5 0.0139(9) 0.0160(10) 0.0235(11) -0.0035(8) 0.0000(8) 0.0003(8)
C6 0.0243(11) 0.0202(11) 0.0249(11) -0.0028(9) -0.0038(9) -0.0026(9)
C7 0.0226(10) 0.0248(12) 0.0270(12) 0.0020(10) 0.0045(9) 0.0042(9)
C8 0.0390(13) 0.0310(14) 0.0395(14) 0.0042(12) 0.0041(12) -0.0122(12)
C9 0.0140(9) 0.0263(12) 0.0332(12) -0.0051(10) -0.0024(9) -0.0029(9)
C10 0.0135(9) 0.0220(11) 0.0296(12) -0.0026(9) -0.0022(9) -0.0027(9)
C11 0.0205(10) 0.0270(11) 0.0251(11) 0.0043(9) -0.0043(9) -0.0044(9)
C12 0.0245(11) 0.0231(12) 0.0491(16) -0.0011(11) -0.0110(11) 0.0053(10)
C13 0.0199(11) 0.0317(14) 0.0467(16) -0.0183(12) 0.0015(10) 0.0023(10)
C14 0.0216(11) 0.0404(14) 0.0275(12) -0.0055(11) 0.0034(10) -0.0107(11)
C15 0.0170(10) 0.0236(12) 0.0282(12) 0.0014(9) -0.0038(9) -0.0027(9)
C16 0.0248(11) 0.0197(11) 0.0187(10) 0.0018(9) 0.0001(9) 0.0015(9)
C17 0.0318(12) 0.0193(11) 0.0308(12) 0.0004(10) -0.0045(10) 0.0026(10)
C18 0.0258(12) 0.0255(12) 0.0317(13) -0.0064(11) 0.0034(10) -0.0108(10)
O1 0.0205(7) 0.0197(7) 0.0259(8) -0.0023(6) -0.0015(6) 0.0051(6)
O2 0.0319(8) 0.0255(8) 0.0248(8) 0.0031(7) -0.0046(7) -0.0110(7)
O3 0.0461(10) 0.0315(10) 0.0269(9) 0.0038(8) 0.0009(8) -0.0036(9)
O4 0.0130(6) 0.0216(8) 0.0268(8) -0.0070(6) -0.0007(6) -0.0012(6)
O5 0.0208(7) 0.0126(7) 0.0269(8) -0.0009(6) -0.0051(6) 0.0001(6)
O6 0.0286(8) 0.0231(8) 0.0330(9) -0.0039(7) -0.0130(7) 0.0045(7)
O7 0.0435(10) 0.0312(9) 0.0292(9) 0.0055(8) -0.0006(8) -0.0163(8)

loop_
_atom_type_symbol
_atom_type_description
_atom_type_scat_dispersion_real
_atom_type_scat_dispersion_imag
_atom_type_scat_source
C C 0.0033 0.0016 'International Tables Vol C Tables 4.2.6.8 and 6.1.1.4'
H H 0.0000 0.0000 'International Tables Vol C Tables 4.2.6.8 and 6.1.1.4'
O O 0.0106 0.0060 'International Tables Vol C Tables 4.2.6.8 and 6.1.1.4'

loop_
_geom_angle_atom_site_label_1
_geom_angle_atom_site_label_2
_geom_angle_atom_site_label_3
_geom_angle
_geom_angle_site_symmetry_1
_geom_angle_site_symmetry_3
_geom_angle_publ_flag
O1 C1 C2 126.00(18) . . ?
C1 C2 C18 118.28(19) . . ?
C1 C2 C3 121.38(19) . . ?
C18 C2 C3 120.20(19) . . ?
O5 C3 C2 109.11(16) . . ?
O5 C3 C4 109.40(16) . . ?
C2 C3 C4 109.64(17) . . ?
O4 C4 C3 112.82(16) . . ?
O4 C4 C5 106.21(15) . . ?
C3 C4 C5 111.11(16) . . ?
O1 C5 C6 105.71(16) . . ?
O1 C5 C4 109.98(16) . . ?
C6 C5 C4 114.47(16) . . ?
O2 C6 C5 106.80(16) . . ?
O3 C7 O2 123.6(2) . . ?
O3 C7 C8 126.5(2) . . ?
O2 C7 C8 109.80(19) . . ?
O4 C9 C10 107.61(16) . . ?
C11 C10 C15 119.6(2) . . ?
C11 C10 C9 120.4(2) . . ?
C15 C10 C9 120.0(2) . . ?
C10 C11 C12 120.3(2) . . ?
C13 C12 C11 119.9(2) . . ?
C14 C13 C12 120.2(2) . . ?
C13 C14 C15 120.0(2) . . ?
C10 C15 C14 120.0(2) . . ?
O6 C16 O5 123.8(2) . . ?
O6 C16 C17 125.1(2) . . ?
O5 C16 C17 111.09(18) . . ?
O7 C18 C2 124.8(2) . . ?
C1 O1 C5 116.17(15) . . ?
C7 O2 C6 116.24(17) . . ?
C4 O4 C9 113.10(15) . . ?
C16 O5 C3 115.83(15) . . ?

loop_
_geom_bond_atom_site_label_1
_geom_bond_atom_site_label_2
_geom_bond_distance
_geom_bond_site_symmetry_2
_geom_bond_publ_flag
C1 O1 1.335(2) . ?
C1 C2 1.341(3) . ?
C2 C18 1.445(3) . ?
C2 C3 1.493(3) . ?
C3 O5 1.460(2) . ?
C3 C4 1.523(3) . ?
C4 O4 1.417(2) . ?
C4 C5 1.525(3) . ?
C5 O1 1.453(2) . ?
C5 C6 1.502(3) . ?
C6 O2 1.448(2) . ?
C7 O3 1.192(3) . ?
C7 O2 1.347(3) . ?
C7 C8 1.500(3) . ?
C9 O4 1.437(2) . ?
C9 C10 1.509(3) . ?
C10 C11 1.383(3) . ?
C10 C15 1.387(3) . ?
C11 C12 1.392(3) . ?
C12 C13 1.382(3) . ?
C13 C14 1.375(3) . ?
C14 C15 1.398(3) . ?
C16 O6 1.205(2) . ?
C16 O5 1.353(2) . ?
C16 C17 1.496(3) . ?
C18 O7 1.215(3) . ?

loop_
_cod_related_entry_id
_cod_related_entry_database
_cod_related_entry_code
1 ChemSpider 30658998
